data_7202596
loop_
_publ_author_name
'Wang, Su-Na'
'Bai, Junfeng'
'Li, Yi-Zhi'
'Scheer, Manfred'
'You, Xiao-Zeng'

_publ_section_title
;
 Metal disordering Cu(ii) supramolecular polymers constructed from a
 tripodal ligand possessing two different functional groups
;
_journal_issue 3
_journal_name_full CrystEngComm
_journal_page_first 228
_journal_paper_doi 10.1039/b616315g
_journal_volume 9
_journal_year 2007
_chemical_formula_moiety '2(C13 H13 Cu N O7), 5(H2 O), 3.32(H O0.50)'
_chemical_formula_sum 'C26 H39.33 Cu2 N2 O20.66'
_chemical_formula_weight 837.67
_chemical_name_systematic
;
?
;
_space_group_IT_number 175
_symmetry_cell_setting hexagonal
_symmetry_space_group_name_Hall '-P 6'
_symmetry_space_group_name_H-M 'P 6/m'
_atom_sites_solution_hydrogens geom
_atom_sites_solution_primary direct
_atom_sites_solution_secondary difmap
_audit_creation_method SHELXL-97
_cell_angle_alpha 90.00
_cell_angle_beta 90.00
_cell_angle_gamma 120.00
_cell_formula_units_Z 3
_cell_length_a 16.7531(13)
_cell_length_b 16.7531(13)
_cell_length_c 10.8111(12)
_cell_measurement_reflns_used 698
_cell_measurement_temperature 298(2)
_cell_measurement_theta_max 17.51
_cell_measurement_theta_min 2.43
_cell_volume 2627.8(4)
_computing_cell_refinement SMART
_computing_data_collection 'SMART (Bruker, 2000)'
_computing_data_reduction 'SAINT (Bruker, 2000)'
_computing_molecular_graphics SHELXTL
_computing_publication_material SHELXTL
_computing_structure_refinement SHELXTL
_computing_structure_solution 'SHELXTL (Bruker, 2000)'
_diffrn_ambient_temperature 298(2)
_diffrn_measured_fraction_theta_full 0.999
_diffrn_measured_fraction_theta_max 0.999
_diffrn_measurement_device_type 'Bruker Smart Aepex CCD area detector'
_diffrn_measurement_method 'phi and omega scans'
_diffrn_radiation_monochromator graphite
_diffrn_radiation_source 'fine-focus sealed tube'
_diffrn_radiation_type MoK\a
_diffrn_radiation_wavelength 0.71073
_diffrn_reflns_av_R_equivalents 0.0584
_diffrn_reflns_av_sigmaI/netI 0.0342
_diffrn_reflns_limit_h_max 20
_diffrn_reflns_limit_h_min -18
_diffrn_reflns_limit_k_max 20
_diffrn_reflns_limit_k_min -20
_diffrn_reflns_limit_l_max 13
_diffrn_reflns_limit_l_min -8
_diffrn_reflns_number 14290
_diffrn_reflns_theta_full 26.00
_diffrn_reflns_theta_max 26.00
_diffrn_reflns_theta_min 1.88
_exptl_absorpt_coefficient_mu 1.301
_exptl_absorpt_correction_T_max 0.77
_exptl_absorpt_correction_T_min 0.63
_exptl_absorpt_correction_type multi-scan
_exptl_absorpt_process_details 'SADABS(Brucker, 2000)'
_exptl_crystal_colour blue-green
_exptl_crystal_density_diffrn 1.588
_exptl_crystal_density_method 'not measured'
_exptl_crystal_description hexagonal
_exptl_crystal_F_000 1298
_exptl_crystal_size_max 0.30
_exptl_crystal_size_mid 0.30
_exptl_crystal_size_min 0.20
_refine_diff_density_max 0.370
_refine_diff_density_min -0.310
_refine_diff_density_rms 0.049
_refine_ls_extinction_method none
_refine_ls_goodness_of_fit_ref 1.163
_refine_ls_hydrogen_treatment constr
_refine_ls_matrix_type full
_refine_ls_number_parameters 130
_refine_ls_number_reflns 1831
_refine_ls_number_restraints 0
_refine_ls_restrained_S_all 1.163
_refine_ls_R_factor_all 0.0925
_refine_ls_R_factor_gt 0.0599
_refine_ls_shift/su_max 0.000
_refine_ls_shift/su_mean 0.000
_refine_ls_structure_factor_coef Fsqd
_refine_ls_weighting_details 'calc w=1/[\s^2^(Fo^2^)+(0.05P)^2^+1.55P] where P=(Fo^2^+2Fc^2^)/3'
_refine_ls_weighting_scheme calc
_refine_ls_wR_factor_gt 0.1223
_refine_ls_wR_factor_ref 0.1322
_reflns_number_gt 1403
_reflns_number_total 1831
_reflns_threshold_expression >2sigma(I)
_cod_data_source_file b616315g.txt
_cod_data_source_block 30708am
_cod_depositor_comments
;
The following automatic conversions were performed:
'_symmetry_cell_setting' value 'Hexagonal' changed to 'hexagonal'
according to '/home/saulius/struct/CIF-dictionaries/cif_core.dic'
dictionary named 'cif_core.dic' version 2.4.1 from 2010-06-29.

Automatic conversion script
Id: cif_fix_enum 1527 2010-12-29 10:47:43Z saulius 
;
_cod_database_code 7202596

loop_
_symmetry_equiv_pos_as_xyz
'x, y, z'
'-y, x-y, z'
'-x+y, -x, z'
'-x, -y, z'
'y, -x+y, z'
'x-y, x, z'
'-x, -y, -z'
'y, -x+y, -z'
'x-y, x, -z'
'x, y, -z'
'-y, x-y, -z'
'-x+y, -x, -z'

loop_
_atom_site_label
_atom_site_type_symbol
_atom_site_fract_x
_atom_site_fract_y
_atom_site_fract_z
_atom_site_U_iso_or_equiv
_atom_site_adp_type
_atom_site_occupancy
_atom_site_symmetry_multiplicity
_atom_site_calc_flag
_atom_site_refinement_flags
_atom_site_disorder_assembly
_atom_site_disorder_group
Cu1 Cu 0.85044(6) 0.20332(6) 0.31982(9) 0.0446(3) Uani 0.50 1 d P . .
C1 C 0.6692(2) 0.0349(2) 0.3406(3) 0.0367(8) Uani 1 1 d . . .
C2 C 0.6335(2) 0.1022(3) 0.3215(4) 0.0454(9) Uani 1 1 d . . .
H2A H 0.6045 0.0914 0.2409 0.054 Uiso 1 1 calc R . .
H2B H 0.5871 0.0905 0.3835 0.054 Uiso 1 1 calc R . .
C3 C 0.6797(3) 0.2577(3) 0.3263(4) 0.0449(9) Uani 1 1 d . . .
C4 C 0.5926(2) 0.2445(2) 0.3259(3) 0.0364(8) Uani 1 1 d . . .
H4 H 0.5424 0.1849 0.3254 0.044 Uiso 1 1 calc R . .
C5 C 0.8431(2) 0.1156(2) 0.0680(3) 0.0391(8) Uani 1 1 d . . .
H5 H 0.8341 0.0641 0.1120 0.047 Uiso 1 1 d R . .
C6 C 0.8686(2) 0.2641(2) 0.0645(3) 0.0353(8) Uani 1 1 d . . .
H6 H 0.8775 0.3172 0.1040 0.042 Uiso 1 1 d R . .
C7 C 0.8579(2) 0.1886(2) 0.1312(3) 0.0334(7) Uani 0.50 1 d P . .
N1 N 0.8579(2) 0.1886(2) 0.1312(3) 0.0334(7) Uani 0.50 1 d P . .
H7C H 0.8608 0.1896 0.2107 0.040 Uiso 0.50 1 calc PR . .
O1 O 0.60775(16) -0.05006(16) 0.3425(2) 0.0365(6) Uani 1 1 d . . .
O2 O 0.74930(15) 0.06509(15) 0.3508(2) 0.0383(6) Uani 1 1 d . . .
O3 O 0.70052(14) 0.19030(15) 0.3291(2) 0.0330(5) Uani 1 1 d . . .
O4 O 0.8635(2) 0.2058(2) 0.5000 0.0414(8) Uani 1 2 d S . .
H4A H 0.8278 0.1616 0.4530 0.050 Uiso 0.50 1 d PR . .
H4B H 0.9192 0.2241 0.4804 0.050 Uiso 0.50 1 d PR . .
O5 O 0.8657(3) 1.0031(2) 0.5000 0.0535(10) Uani 1 2 d S . .
H5A H 0.8709 0.9889 0.5738 0.064 Uiso 0.50 1 d PR . .
H5B H 0.9111 1.0094 0.4573 0.064 Uiso 0.50 1 d PR . .
O6 O 0.0000 0.0000 0.1126(6) 0.0498(16) Uani 1 6 d S . .
H6A H 0.0488 0.0001 0.1344 0.060 Uiso 0.1667 1 d PR . .
H6B H -0.0016 0.0449 0.1466 0.060 Uiso 0.1667 1 d PR . .
O7 O 0.0000 0.5000 0.0000 0.0553(14) Uani 1 4 d S . .
H7E H 0.0301 0.4764 -0.0311 0.066 Uiso 0.25 1 d PR . .
H7A H -0.0209 0.4751 0.0700 0.083 Uiso 0.25 1 d PR . .
O8 O 0.6667 0.3333 0.0000 0.0385(13) Uani 1 6 d S . .
H8D H 0.6673 0.2930 0.0471 0.046 Uiso 0.1667 1 d PR . .
H8B H 0.6118 0.3156 -0.0229 0.046 Uiso 0.1667 1 d PR . .
O9 O 0.0000 1.0000 0.3330(6) 0.0548(17) Uani 1 6 d S . .
H9A H 0.0520 1.0027 0.3336 0.066 Uiso 0.1667 1 d PR . .
H9B H -0.0424 0.9448 0.3463 0.066 Uiso 0.1667 1 d PR . .
O10 O 0.8603(3) 0.4964(3) 1.0000 0.0364(9) Uani 0.83 2 d SP . .
H10B H 0.9057 0.4871 1.0000 0.044 Uiso 0.83 2 d SPR . .
H10D H 0.8107 0.4447 1.0000 0.044 Uiso 0.83 2 d SPR . .

loop_
_atom_site_aniso_label
_atom_site_aniso_U_11
_atom_site_aniso_U_22
_atom_site_aniso_U_33
_atom_site_aniso_U_23
_atom_site_aniso_U_13
_atom_site_aniso_U_12
Cu1 0.0400(5) 0.0441(5) 0.0504(6) -0.0021(4) -0.0011(4) 0.0215(4)
C1 0.0288(18) 0.0304(17) 0.040(2) -0.0047(15) -0.0013(14) 0.0065(15)
C2 0.0277(18) 0.044(2) 0.057(2) -0.0106(18) -0.0122(16) 0.0128(16)
C3 0.042(2) 0.043(2) 0.053(2) 0.0030(17) 0.0028(18) 0.0244(18)
C4 0.0376(18) 0.0371(18) 0.0334(18) -0.0118(15) -0.0060(14) 0.0178(15)
C5 0.056(2) 0.0287(16) 0.0405(18) -0.0181(15) -0.0268(17) 0.0272(17)
C6 0.0399(18) 0.0340(18) 0.0283(17) 0.0071(14) 0.0003(14) 0.0157(15)
C7 0.059(2) 0.0326(16) 0.0290(14) 0.0103(12) 0.0145(14) 0.0384(16)
N1 0.059(2) 0.0326(16) 0.0290(14) 0.0103(12) 0.0145(14) 0.0384(16)
O1 0.0405(13) 0.0408(14) 0.0302(12) -0.0036(10) -0.0072(10) 0.0217(12)
O2 0.0310(13) 0.0265(12) 0.0528(15) 0.0003(11) 0.0017(11) 0.0110(10)
O3 0.0279(11) 0.0379(12) 0.0328(12) -0.0102(10) 0.0033(9) 0.0162(10)
O4 0.0402(19) 0.0382(19) 0.0432(19) 0.000 0.000 0.0178(16)
O5 0.065(3) 0.044(2) 0.063(2) 0.000 0.000 0.035(2)
O6 0.049(2) 0.049(2) 0.052(4) 0.000 0.000 0.0243(11)
O7 0.075(4) 0.053(3) 0.052(3) 0.000 0.000 0.043(3)
O8 0.042(2) 0.042(2) 0.031(3) 0.000 0.000 0.0211(10)
O9 0.051(2) 0.051(2) 0.063(5) 0.000 0.000 0.0253(12)
O10 0.038(2) 0.033(2) 0.032(2) 0.000 0.000 0.0133(18)

loop_
_atom_type_symbol
_atom_type_description
_atom_type_scat_dispersion_real
_atom_type_scat_dispersion_imag
_atom_type_scat_source
C C 0.0033 0.0016 'International Tables Vol C Tables 4.2.6.8 and 6.1.1.4'
H H 0.0000 0.0000 'International Tables Vol C Tables 4.2.6.8 and 6.1.1.4'
O O 0.0106 0.0060 'International Tables Vol C Tables 4.2.6.8 and 6.1.1.4'
N N 0.0061 0.0033 'International Tables Vol C Tables 4.2.6.8 and 6.1.1.4'
Cu Cu 0.3201 1.2651 'International Tables Vol C Tables 4.2.6.8 and 6.1.1.4'

loop_
_geom_angle_atom_site_label_1
_geom_angle_atom_site_label_2
_geom_angle_atom_site_label_3
_geom_angle
_geom_angle_site_symmetry_1
_geom_angle_site_symmetry_3
_geom_angle_publ_flag
O4 Cu1 C7 166.38(13) . . ?
O4 Cu1 O1 80.84(12) . 5_665 ?
C7 Cu1 O1 100.76(11) . 5_665 ?
O4 Cu1 O2 83.40(12) . . ?
C7 Cu1 O2 95.12(11) . . ?
O1 Cu1 O2 164.06(11) 5_665 . ?
O4 Cu1 O3 93.48(12) . . ?
C7 Cu1 O3 98.79(10) . . ?
O1 Cu1 O3 108.09(9) 5_665 . ?
O2 Cu1 O3 70.40(9) . . ?
O4 Cu1 H4A 24.8 . . ?
C7 Cu1 H4A 150.7 . . ?
O1 Cu1 H4A 105.6 5_665 . ?
O2 Cu1 H4A 58.6 . . ?
O3 Cu1 H4A 84.9 . . ?
O4 Cu1 H4B 24.6 . . ?
C7 Cu1 H4B 143.9 . . ?
O1 Cu1 H4B 68.8 5_665 . ?
O2 Cu1 H4B 97.4 . . ?
O3 Cu1 H4B 117.3 . . ?
H4A Cu1 H4B 43.4 . . ?
O2 C1 O1 126.0(3) . . ?
O2 C1 C2 118.5(3) . . ?
O1 C1 C2 115.5(3) . . ?
O3 C2 C1 112.5(3) . . ?
O3 C2 H2A 109.1 . . ?
C1 C2 H2A 109.1 . . ?
O3 C2 H2B 109.1 . . ?
C1 C2 H2B 109.1 . . ?
H2A C2 H2B 107.8 . . ?
O3 C3 C4 124.9(3) . . ?
O3 C3 C4 115.7(3) . 2_655 ?
C4 C3 C4 119.4(4) . 2_655 ?
C3 C4 C3 120.6(4) . 3_665 ?
C3 C4 H4 119.7 . . ?
C3 C4 H4 119.7 3_665 . ?
C7 C5 C5 121.44(19) . 10 ?
C7 C5 H5 117.8 . . ?
C5 C5 H5 120.8 10 . ?
C7 C6 C6 121.34(19) . 10 ?
C7 C6 H6 121.3 . . ?
C6 C6 H6 117.3 10 . ?
C5 C7 C6 117.1(3) . . ?
C5 C7 Cu1 129.2(2) . . ?
C6 C7 Cu1 113.1(2) . . ?
C1 O1 Cu1 119.2(2) . 6_545 ?
C1 O2 Cu1 125.1(2) . . ?
C2 O3 C3 120.1(3) . . ?
C2 O3 Cu1 111.0(2) . . ?
C3 O3 Cu1 128.4(2) . . ?
Cu1 O4 Cu1 168.2(2) 10_556 . ?
Cu1 O4 H4A 123.6 10_556 . ?
Cu1 O4 H4A 50.5 . . ?
Cu1 O4 H4B 110.3 10_556 . ?
Cu1 O4 H4B 81.4 . . ?
H4A O4 H4B 109.5 . . ?
H5A O5 H5B 109.5 . . ?
H6A O6 H6B 109.5 . . ?
H7E O7 H7A 108.6 . . ?
H8D O8 H8B 109.8 . . ?
H9A O9 H9B 109.5 . . ?
H10B O10 H10D 108.7 . . ?

loop_
_geom_bond_atom_site_label_1
_geom_bond_atom_site_label_2
_geom_bond_distance
_geom_bond_site_symmetry_2
_geom_bond_publ_flag
Cu1 O4 1.9584(10) . ?
Cu1 C7 2.065(3) . ?
Cu1 O1 2.091(2) 5_665 ?
Cu1 O2 2.103(2) . ?
Cu1 O3 2.412(2) . ?
Cu1 H4A 1.5618 . ?
Cu1 H4B 2.0154 . ?
C1 O2 1.179(4) . ?
C1 O1 1.274(4) . ?
C1 C2 1.531(5) . ?
C2 O3 1.337(4) . ?
C2 H2A 0.9700 . ?
C2 H2B 0.9700 . ?
C3 O3 1.338(4) . ?
C3 C4 1.363(5) . ?
C3 C4 1.408(5) 2_655 ?
C4 C3 1.408(5) 3_665 ?
C4 H4 0.9300 . ?
C5 C7 1.312(4) . ?
C5 C5 1.470(7) 10 ?
C5 H5 0.9301 . ?
C6 C7 1.387(4) . ?
C6 C6 1.394(6) 10 ?
C6 H6 0.9300 . ?
O1 Cu1 2.091(2) 6_545 ?
O4 Cu1 1.9584(10) 10_556 ?
O4 H4A 0.8500 . ?
O4 H4B 0.8500 . ?
O5 H5A 0.8500 . ?
O5 H5B 0.8499 . ?
O6 H6A 0.8501 . ?
O6 H6B 0.8500 . ?
O7 H7E 0.8500 . ?
O7 H7A 0.8500 . ?
O8 H8D 0.8501 . ?
O8 H8B 0.8499 . ?
O9 H9A 0.8500 . ?
O9 H9B 0.8500 . ?
O10 H10B 0.8500 . ?
O10 H10D 0.8500 . ?
